data_7719465
loop_
_publ_author_name
'Kovacevic, Anes'
'Parkin, Sean'
'Baltisberger, Jay H.'

_publ_section_title
;
 Synthesis of Pd(II)-NHC complexes <i>via</i> C-H oxidative addition of
 triazolium salts to Pd(0).
;
_journal_issue 37
_journal_name_full 'Dalton transactions (Cambridge, England : 2003)'
_journal_page_first 13863
_journal_page_last 13868
_journal_paper_doi 10.1039/d5dt01695a
_journal_volume 54
_journal_year 2025
_chemical_formula_sum 'C26 H34 Br2 N6 Pd'
_chemical_formula_weight 696.81
_space_group_crystal_system monoclinic
_space_group_IT_number 14
_space_group_name_Hall '-P 2ybc'
_space_group_name_H-M_alt 'P 1 21/c 1'
_atom_sites_solution_hydrogens geom
_audit_creation_method SHELXL-2019/3
_audit_update_record
;
2025-07-04 deposited with the CCDC.	2025-09-09 downloaded from the CCDC.
;
_cell_angle_alpha 90
_cell_angle_beta 103.5130(10)
_cell_angle_gamma 90
_cell_formula_units_Z 4
_cell_length_a 21.8207(5)
_cell_length_b 9.0850(2)
_cell_length_c 14.5686(3)
_cell_measurement_temperature 100(2)
_cell_volume 2808.14(11)
_computing_structure_refinement 'SHELXL-2019/2 (Sheldrick, 2019)'
_diffrn_ambient_temperature 100(2)
_diffrn_measured_fraction_theta_full 1.000
_diffrn_measured_fraction_theta_max 0.997
_diffrn_radiation_type MoK\a
_diffrn_radiation_wavelength 0.71073
_diffrn_reflns_av_R_equivalents 0.0378
_diffrn_reflns_av_unetI/netI 0.0355
_diffrn_reflns_Laue_measured_fraction_full 1.000
_diffrn_reflns_Laue_measured_fraction_max 0.997
_diffrn_reflns_limit_h_max 29
_diffrn_reflns_limit_h_min -29
_diffrn_reflns_limit_k_max 12
_diffrn_reflns_limit_k_min -12
_diffrn_reflns_limit_l_max 19
_diffrn_reflns_limit_l_min -16
_diffrn_reflns_number 48801
_diffrn_reflns_point_group_measured_fraction_full 1.000
_diffrn_reflns_point_group_measured_fraction_max 0.997
_diffrn_reflns_theta_full 25.242
_diffrn_reflns_theta_max 28.331
_diffrn_reflns_theta_min 1.920
_exptl_absorpt_coefficient_mu 3.532
_exptl_absorpt_correction_T_max 0.7457
_exptl_absorpt_correction_T_min 0.6149
_exptl_absorpt_correction_type multi-scan
_exptl_absorpt_process_details 'SADABS 2014/4'
_exptl_crystal_density_diffrn 1.648
_exptl_crystal_F_000 1392
_exptl_crystal_size_max 0.220
_exptl_crystal_size_mid 0.070
_exptl_crystal_size_min 0.030
_refine_diff_density_max 0.767
_refine_diff_density_min -0.715
_refine_diff_density_rms 0.076
_refine_ls_extinction_method none
_refine_ls_goodness_of_fit_ref 1.045
_refine_ls_hydrogen_treatment constr
_refine_ls_matrix_type full
_refine_ls_number_parameters 318
_refine_ls_number_reflns 6980
_refine_ls_number_restraints 0
_refine_ls_restrained_S_all 1.045
_refine_ls_R_factor_all 0.0339
_refine_ls_R_factor_gt 0.0245
_refine_ls_shift/su_max 0.001
_refine_ls_shift/su_mean 0.000
_refine_ls_structure_factor_coef Fsqd
_refine_ls_weighting_details 'w=1/[\s^2^(Fo^2^)+(0.0171P)^2^+0.4637P] where P=(Fo^2^+2Fc^2^)/3'
_refine_ls_weighting_scheme calc
_refine_ls_wR_factor_gt 0.0484
_refine_ls_wR_factor_ref 0.0502
_reflns_Friedel_coverage 0.000
_reflns_number_gt 5900
_reflns_number_total 6980
_reflns_threshold_expression 'I > 2\s(I)'
_cod_data_source_file d5dt01695a2.cif
_cod_data_source_block m25191
_cod_depositor_comments
;
The following automatic conversions were performed:

data item '_exptl_absorpt_correction_type' value 'multiscan' was
changed to 'multi-scan' in accordance with the
/home/data/users/saulius/crontab/automatic-downloads/rss-feeds/RSC/lib/dictionaries/cif_core.dic
dictionary named 'cif_core.dic' version 2.4.2 last updated on
2011-04-26.

Automatic conversion script
Id: cif_fix_values 8170 2020-07-09 18:12:32Z antanas 

 Adding full bibliography for 7719463--7719465.cif.
;
_cod_original_sg_symbol_H-M 'P 21/c'
_cod_database_code 7719465
_shelx_shelxl_version_number 2019/3
_shelx_space_group_comment
;
The symmetry employed for this shelxl refinement is uniquely defined
by the following loop, which should always be used as a source of
symmetry information in preference to the above space-group names.
They are only intended as comments.
;
_shelx_estimated_absorpt_t_min 0.510
_shelx_estimated_absorpt_t_max 0.901

loop_
_space_group_symop_operation_xyz
'x, y, z'
'-x, y+1/2, -z+1/2'
'-x, -y, -z'
'x, -y-1/2, z-1/2'

loop_
_atom_site_label
_atom_site_type_symbol
_atom_site_fract_x
_atom_site_fract_y
_atom_site_fract_z
_atom_site_U_iso_or_equiv
_atom_site_adp_type
_atom_site_occupancy
_atom_site_site_symmetry_order
_atom_site_calc_flag
_atom_site_refinement_flags_posn
_atom_site_refinement_flags_adp
_atom_site_refinement_flags_occupancy
_atom_site_disorder_assembly
_atom_site_disorder_group
Pd1 Pd 0.24270(2) 0.31906(2) 0.44685(2) 0.01480(4) Uani 1 1 d . . . . .
Br1 Br 0.18552(2) 0.15081(2) 0.32308(2) 0.02221(6) Uani 1 1 d . . . . .
Br2 Br 0.33256(2) 0.35343(3) 0.37356(2) 0.02580(6) Uani 1 1 d . . . . .
N1 N 0.11675(8) 0.38526(19) 0.48425(11) 0.0174(4) Uani 1 1 d . . . . .
N2 N 0.07562(9) 0.3547(2) 0.54104(12) 0.0207(4) Uani 1 1 d . . . . .
N3 N 0.16299(8) 0.22427(18) 0.58041(11) 0.0152(4) Uani 1 1 d . . . . .
N4 N 0.27980(9) 0.5812(2) 0.57309(12) 0.0218(4) Uani 1 1 d . . . . .
N5 N 0.31557(10) 0.6260(2) 0.65960(13) 0.0308(5) Uani 1 1 d . . . . .
N6 N 0.33137(9) 0.3920(2) 0.63123(11) 0.0209(4) Uani 1 1 d . . . . .
C1 C 0.16991(10) 0.3081(2) 0.50653(13) 0.0152(4) Uani 1 1 d . . . . .
C2 C 0.10630(10) 0.2572(2) 0.59910(14) 0.0192(5) Uani 1 1 d . . . . .
H2 H 0.090991 0.213967 0.648775 0.023 Uiso 1 1 calc R U . . .
C3 C 0.20802(10) 0.1156(2) 0.63063(14) 0.0175(4) Uani 1 1 d . . . . .
H3A H 0.228288 0.154577 0.693891 0.021 Uiso 1 1 calc R U . . .
H3B H 0.241390 0.100450 0.595748 0.021 Uiso 1 1 calc R U . . .
C4 C 0.17781(10) -0.0309(2) 0.64189(13) 0.0180(4) Uani 1 1 d . . . . .
C5 C 0.20635(11) -0.1206(2) 0.71708(14) 0.0204(5) Uani 1 1 d . . . . .
H5 H 0.242576 -0.086651 0.761705 0.024 Uiso 1 1 calc R U . . .
C6 C 0.18224(11) -0.2597(2) 0.72741(15) 0.0251(5) Uani 1 1 d . . . . .
H6 H 0.202378 -0.320731 0.778535 0.030 Uiso 1 1 calc R U . . .
C7 C 0.12913(12) -0.3094(3) 0.66363(16) 0.0267(5) Uani 1 1 d . . . . .
H7 H 0.112938 -0.404742 0.670669 0.032 Uiso 1 1 calc R U . . .
C8 C 0.09948(11) -0.2202(3) 0.58938(16) 0.0259(5) Uani 1 1 d . . . . .
H8 H 0.062237 -0.252821 0.546422 0.031 Uiso 1 1 calc R U . . .
C9 C 0.12466(11) -0.0822(2) 0.57812(15) 0.0226(5) Uani 1 1 d . . . . .
H9 H 0.105108 -0.022442 0.525976 0.027 Uiso 1 1 calc R U . . .
C10 C 0.09609(11) 0.4874(2) 0.40532(14) 0.0229(5) Uani 1 1 d . . . . .
H10A H 0.132422 0.511991 0.378243 0.027 Uiso 1 1 calc R U . . .
H10B H 0.081216 0.579634 0.429079 0.027 Uiso 1 1 calc R U . . .
C11 C 0.04374(11) 0.4241(3) 0.32852(14) 0.0230(5) Uani 1 1 d . . . . .
H11A H 0.008433 0.392397 0.355962 0.028 Uiso 1 1 calc R U . . .
H11B H 0.059437 0.336780 0.300376 0.028 Uiso 1 1 calc R U . . .
C12 C 0.02058(13) 0.5387(3) 0.25253(15) 0.0348(6) Uani 1 1 d . . . . .
H12A H 0.000580 0.620108 0.280085 0.042 Uiso 1 1 calc R U . . .
H12B H 0.057375 0.579895 0.232452 0.042 Uiso 1 1 calc R U . . .
C13 C -0.02620(12) 0.4810(3) 0.16607(15) 0.0339(6) Uani 1 1 d . . . . .
H13A H -0.041358 0.562688 0.122762 0.051 Uiso 1 1 calc R U . . .
H13B H -0.061909 0.435444 0.185387 0.051 Uiso 1 1 calc R U . . .
H13C H -0.005535 0.407679 0.134218 0.051 Uiso 1 1 calc R U . . .
C14 C 0.28808(10) 0.4401(2) 0.55472(14) 0.0192(5) Uani 1 1 d . . . . .
C15 C 0.34593(11) 0.5079(3) 0.69235(15) 0.0286(6) Uani 1 1 d . . . . .
H15 H 0.375007 0.502308 0.751993 0.034 Uiso 1 1 calc R U . . .
C16 C 0.36504(10) 0.2503(3) 0.64097(15) 0.0242(5) Uani 1 1 d . . . . .
H16A H 0.353515 0.195280 0.580740 0.029 Uiso 1 1 calc R U . . .
H16B H 0.352830 0.190311 0.690567 0.029 Uiso 1 1 calc R U . . .
C17 C 0.43499(11) 0.2777(3) 0.66686(16) 0.0259(5) Uani 1 1 d . . . . .
C18 C 0.47001(12) 0.2465(3) 0.75593(17) 0.0351(6) Uani 1 1 d . . . . .
H18 H 0.450190 0.204129 0.801153 0.042 Uiso 1 1 calc R U . . .
C19 C 0.53433(13) 0.2764(3) 0.78049(19) 0.0449(7) Uani 1 1 d . . . . .
H19 H 0.558578 0.253101 0.841834 0.054 Uiso 1 1 calc R U . . .
C20 C 0.56262(13) 0.3404(3) 0.7147(2) 0.0413(7) Uani 1 1 d . . . . .
H20 H 0.606342 0.362891 0.731489 0.050 Uiso 1 1 calc R U . . .
C21 C 0.52846(13) 0.3714(3) 0.6264(2) 0.0416(7) Uani 1 1 d . . . . .
H21 H 0.548259 0.414695 0.581421 0.050 Uiso 1 1 calc R U . . .
C22 C 0.46463(12) 0.3397(3) 0.60207(18) 0.0348(6) Uani 1 1 d . . . . .
H22 H 0.440894 0.360794 0.540058 0.042 Uiso 1 1 calc R U . . .
C23 C 0.24369(11) 0.6922(3) 0.50984(16) 0.0272(5) Uani 1 1 d . . . . .
H23A H 0.206970 0.722830 0.534297 0.033 Uiso 1 1 calc R U . . .
H23B H 0.227595 0.648160 0.446631 0.033 Uiso 1 1 calc R U . . .
C24 C 0.28345(12) 0.8275(3) 0.50065(17) 0.0316(6) Uani 1 1 d . . . . .
H24A H 0.255990 0.902027 0.461693 0.038 Uiso 1 1 calc R U . . .
H24B H 0.299607 0.870441 0.564174 0.038 Uiso 1 1 calc R U . . .
C25 C 0.33831(12) 0.7970(3) 0.45736(17) 0.0338(6) Uani 1 1 d . . . . .
H25A H 0.322220 0.764059 0.391331 0.041 Uiso 1 1 calc R U . . .
H25B H 0.363803 0.715929 0.492464 0.041 Uiso 1 1 calc R U . . .
C26 C 0.38051(14) 0.9321(3) 0.45836(18) 0.0400(7) Uani 1 1 d . . . . .
H26A H 0.413821 0.908676 0.425762 0.060 Uiso 1 1 calc R U . . .
H26B H 0.399564 0.959953 0.523791 0.060 Uiso 1 1 calc R U . . .
H26C H 0.355131 1.014112 0.426151 0.060 Uiso 1 1 calc R U . . .

loop_
_atom_site_aniso_label
_atom_site_aniso_U_11
_atom_site_aniso_U_22
_atom_site_aniso_U_33
_atom_site_aniso_U_23
_atom_site_aniso_U_13
_atom_site_aniso_U_12
Pd1 0.01547(9) 0.01856(8) 0.01091(7) -0.00120(6) 0.00418(6) -0.00343(7)
Br1 0.02409(13) 0.02353(12) 0.01796(10) -0.00582(8) 0.00278(9) -0.00487(9)
Br2 0.02080(13) 0.04062(15) 0.01818(10) -0.00204(9) 0.00901(9) -0.00578(10)
N1 0.0156(10) 0.0199(9) 0.0157(8) 0.0002(7) 0.0018(7) -0.0009(8)
N2 0.0169(10) 0.0260(11) 0.0201(9) -0.0028(7) 0.0064(8) 0.0001(8)
N3 0.0156(10) 0.0171(9) 0.0137(8) 0.0008(7) 0.0049(7) -0.0009(7)
N4 0.0154(10) 0.0284(11) 0.0216(9) -0.0116(8) 0.0042(8) -0.0046(8)
N5 0.0229(12) 0.0418(13) 0.0255(10) -0.0138(9) 0.0009(9) -0.0008(10)
N6 0.0168(10) 0.0303(11) 0.0155(8) -0.0036(7) 0.0035(7) -0.0048(8)
C1 0.0163(11) 0.0140(10) 0.0141(9) -0.0026(8) 0.0009(8) -0.0038(8)
C2 0.0191(12) 0.0244(12) 0.0152(10) 0.0000(9) 0.0059(9) -0.0021(9)
C3 0.0162(12) 0.0185(11) 0.0173(10) 0.0012(8) 0.0028(9) -0.0010(9)
C4 0.0187(12) 0.0189(11) 0.0177(10) 0.0009(8) 0.0068(9) -0.0002(9)
C5 0.0207(13) 0.0213(12) 0.0188(10) 0.0007(9) 0.0039(9) -0.0001(9)
C6 0.0326(15) 0.0219(12) 0.0217(11) 0.0052(9) 0.0080(10) 0.0015(10)
C7 0.0325(14) 0.0195(12) 0.0317(12) -0.0013(10) 0.0150(11) -0.0028(10)
C8 0.0221(13) 0.0291(13) 0.0274(12) -0.0065(10) 0.0076(10) -0.0050(10)
C9 0.0226(13) 0.0247(12) 0.0196(10) 0.0021(9) 0.0032(9) -0.0001(10)
C10 0.0266(13) 0.0194(11) 0.0200(11) 0.0035(9) 0.0003(9) 0.0027(10)
C11 0.0179(12) 0.0311(13) 0.0193(10) 0.0037(9) 0.0030(9) 0.0018(10)
C12 0.0394(16) 0.0373(15) 0.0228(12) 0.0052(10) -0.0028(11) 0.0052(12)
C13 0.0285(15) 0.0519(17) 0.0194(11) 0.0024(11) 0.0017(10) 0.0099(13)
C14 0.0142(12) 0.0284(13) 0.0169(10) -0.0023(9) 0.0076(9) -0.0057(9)
C15 0.0184(13) 0.0465(16) 0.0196(11) -0.0137(11) 0.0018(9) -0.0079(12)
C16 0.0184(13) 0.0329(13) 0.0201(11) 0.0018(9) 0.0020(9) -0.0032(10)
C17 0.0204(13) 0.0280(13) 0.0288(12) -0.0008(10) 0.0049(10) 0.0025(10)
C18 0.0268(15) 0.0454(17) 0.0329(14) 0.0049(12) 0.0064(11) 0.0055(12)
C19 0.0273(16) 0.065(2) 0.0385(15) 0.0009(14) -0.0005(13) 0.0065(14)
C20 0.0211(14) 0.0435(17) 0.0579(18) -0.0003(14) 0.0066(13) -0.0002(12)
C21 0.0309(16) 0.0401(16) 0.0574(18) 0.0097(13) 0.0178(14) -0.0009(13)
C22 0.0244(14) 0.0412(16) 0.0393(14) 0.0094(12) 0.0086(11) 0.0001(12)
C23 0.0243(13) 0.0274(13) 0.0285(12) -0.0059(10) 0.0036(10) -0.0007(11)
C24 0.0310(15) 0.0295(14) 0.0321(13) -0.0079(11) 0.0029(11) 0.0004(11)
C25 0.0381(16) 0.0311(15) 0.0331(13) -0.0061(11) 0.0100(12) -0.0002(12)
C26 0.0522(19) 0.0322(15) 0.0375(14) -0.0042(12) 0.0145(13) -0.0079(13)

loop_
_atom_type_symbol
_atom_type_description
_atom_type_scat_dispersion_real
_atom_type_scat_dispersion_imag
_atom_type_scat_source
C C 0.0033 0.0016 'International Tables Vol C Tables 4.2.6.8 and 6.1.1.4'
H H 0.0000 0.0000 'International Tables Vol C Tables 4.2.6.8 and 6.1.1.4'
Br Br -0.2901 2.4595 'International Tables Vol C Tables 4.2.6.8 and 6.1.1.4'
N N 0.0061 0.0033 'International Tables Vol C Tables 4.2.6.8 and 6.1.1.4'
Pd Pd -0.9988 1.0072 'International Tables Vol C Tables 4.2.6.8 and 6.1.1.4'

loop_
_geom_angle_atom_site_label_1
_geom_angle_atom_site_label_2
_geom_angle_atom_site_label_3
_geom_angle
_geom_angle_site_symmetry_1
_geom_angle_site_symmetry_3
_geom_angle_publ_flag
C14 Pd1 C1 89.04(8) . . ?
C14 Pd1 Br2 88.43(6) . . ?
C1 Pd1 Br2 175.60(6) . . ?
C14 Pd1 Br1 174.79(6) . . ?
C1 Pd1 Br1 88.23(6) . . ?
Br2 Pd1 Br1 94.567(9) . . ?
C1 N1 N2 113.51(16) . . ?
C1 N1 C10 128.11(18) . . ?
N2 N1 C10 118.24(17) . . ?
C2 N2 N1 102.65(17) . . ?
C1 N3 C2 108.09(17) . . ?
C1 N3 C3 126.15(17) . . ?
C2 N3 C3 125.75(17) . . ?
C14 N4 N5 113.19(19) . . ?
C14 N4 C23 127.94(18) . . ?
N5 N4 C23 118.52(18) . . ?
C15 N5 N4 102.94(19) . . ?
C14 N6 C15 107.36(19) . . ?
C14 N6 C16 126.72(18) . . ?
C15 N6 C16 125.15(19) . . ?
N1 C1 N3 103.75(17) . . ?
N1 C1 Pd1 127.51(15) . . ?
N3 C1 Pd1 128.72(15) . . ?
N2 C2 N3 111.99(18) . . ?
N2 C2 H2 124.0 . . ?
N3 C2 H2 124.0 . . ?
N3 C3 C4 112.93(17) . . ?
N3 C3 H3A 109.0 . . ?
C4 C3 H3A 109.0 . . ?
N3 C3 H3B 109.0 . . ?
C4 C3 H3B 109.0 . . ?
H3A C3 H3B 107.8 . . ?
C9 C4 C5 118.8(2) . . ?
C9 C4 C3 122.78(19) . . ?
C5 C4 C3 118.39(19) . . ?
C6 C5 C4 120.5(2) . . ?
C6 C5 H5 119.8 . . ?
C4 C5 H5 119.8 . . ?
C7 C6 C5 120.2(2) . . ?
C7 C6 H6 119.9 . . ?
C5 C6 H6 119.9 . . ?
C6 C7 C8 120.0(2) . . ?
C6 C7 H7 120.0 . . ?
C8 C7 H7 120.0 . . ?
C7 C8 C9 119.6(2) . . ?
C7 C8 H8 120.2 . . ?
C9 C8 H8 120.2 . . ?
C4 C9 C8 121.0(2) . . ?
C4 C9 H9 119.5 . . ?
C8 C9 H9 119.5 . . ?
N1 C10 C11 112.36(18) . . ?
N1 C10 H10A 109.1 . . ?
C11 C10 H10A 109.1 . . ?
N1 C10 H10B 109.1 . . ?
C11 C10 H10B 109.1 . . ?
H10A C10 H10B 107.9 . . ?
C10 C11 C12 110.10(19) . . ?
C10 C11 H11A 109.6 . . ?
C12 C11 H11A 109.6 . . ?
C10 C11 H11B 109.6 . . ?
C12 C11 H11B 109.6 . . ?
H11A C11 H11B 108.2 . . ?
C13 C12 C11 114.4(2) . . ?
C13 C12 H12A 108.7 . . ?
C11 C12 H12A 108.7 . . ?
C13 C12 H12B 108.7 . . ?
C11 C12 H12B 108.7 . . ?
H12A C12 H12B 107.6 . . ?
C12 C13 H13A 109.5 . . ?
C12 C13 H13B 109.5 . . ?
H13A C13 H13B 109.5 . . ?
C12 C13 H13C 109.5 . . ?
H13A C13 H13C 109.5 . . ?
H13B C13 H13C 109.5 . . ?
N4 C14 N6 104.29(18) . . ?
N4 C14 Pd1 128.87(16) . . ?
N6 C14 Pd1 126.62(16) . . ?
N5 C15 N6 112.2(2) . . ?
N5 C15 H15 123.9 . . ?
N6 C15 H15 123.9 . . ?
N6 C16 C17 109.48(19) . . ?
N6 C16 H16A 109.8 . . ?
C17 C16 H16A 109.8 . . ?
N6 C16 H16B 109.8 . . ?
C17 C16 H16B 109.8 . . ?
H16A C16 H16B 108.2 . . ?
C18 C17 C22 118.9(2) . . ?
C18 C17 C16 120.7(2) . . ?
C22 C17 C16 120.3(2) . . ?
C17 C18 C19 120.5(2) . . ?
C17 C18 H18 119.7 . . ?
C19 C18 H18 119.7 . . ?
C20 C19 C18 119.4(3) . . ?
C20 C19 H19 120.3 . . ?
C18 C19 H19 120.3 . . ?
C21 C20 C19 120.6(3) . . ?
C21 C20 H20 119.7 . . ?
C19 C20 H20 119.7 . . ?
C20 C21 C22 119.7(3) . . ?
C20 C21 H21 120.1 . . ?
C22 C21 H21 120.1 . . ?
C17 C22 C21 120.9(2) . . ?
C17 C22 H22 119.6 . . ?
C21 C22 H22 119.6 . . ?
N4 C23 C24 112.08(19) . . ?
N4 C23 H23A 109.2 . . ?
C24 C23 H23A 109.2 . . ?
N4 C23 H23B 109.2 . . ?
C24 C23 H23B 109.2 . . ?
H23A C23 H23B 107.9 . . ?
C25 C24 C23 114.3(2) . . ?
C25 C24 H24A 108.7 . . ?
C23 C24 H24A 108.7 . . ?
C25 C24 H24B 108.7 . . ?
C23 C24 H24B 108.7 . . ?
H24A C24 H24B 107.6 . . ?
C24 C25 C26 112.5(2) . . ?
C24 C25 H25A 109.1 . . ?
C26 C25 H25A 109.1 . . ?
C24 C25 H25B 109.1 . . ?
C26 C25 H25B 109.1 . . ?
H25A C25 H25B 107.8 . . ?
C25 C26 H26A 109.5 . . ?
C25 C26 H26B 109.5 . . ?
H26A C26 H26B 109.5 . . ?
C25 C26 H26C 109.5 . . ?
H26A C26 H26C 109.5 . . ?
H26B C26 H26C 109.5 . . ?

loop_
_geom_bond_atom_site_label_1
_geom_bond_atom_site_label_2
_geom_bond_distance
_geom_bond_site_symmetry_2
_geom_bond_publ_flag
Pd1 C14 1.983(2) . ?
Pd1 C1 1.984(2) . ?
Pd1 Br2 2.4618(3) . ?
Pd1 Br1 2.4685(3) . ?
N1 C1 1.329(3) . ?
N1 N2 1.384(2) . ?
N1 C10 1.464(3) . ?
N2 C2 1.297(3) . ?
N3 C1 1.355(2) . ?
N3 C2 1.361(3) . ?
N3 C3 1.463(3) . ?
N4 C14 1.331(3) . ?
N4 N5 1.380(2) . ?
N4 C23 1.465(3) . ?
N5 C15 1.292(3) . ?
N6 C14 1.354(3) . ?
N6 C15 1.368(3) . ?
N6 C16 1.472(3) . ?
C2 H2 0.9500 . ?
C3 C4 1.511(3) . ?
C3 H3A 0.9900 . ?
C3 H3B 0.9900 . ?
C4 C9 1.386(3) . ?
C4 C5 1.391(3) . ?
C5 C6 1.390(3) . ?
C5 H5 0.9500 . ?
C6 C7 1.381(3) . ?
C6 H6 0.9500 . ?
C7 C8 1.385(3) . ?
C7 H7 0.9500 . ?
C8 C9 1.394(3) . ?
C8 H8 0.9500 . ?
C9 H9 0.9500 . ?
C10 C11 1.513(3) . ?
C10 H10A 0.9900 . ?
C10 H10B 0.9900 . ?
C11 C12 1.518(3) . ?
C11 H11A 0.9900 . ?
C11 H11B 0.9900 . ?
C12 C13 1.517(3) . ?
C12 H12A 0.9900 . ?
C12 H12B 0.9900 . ?
C13 H13A 0.9800 . ?
C13 H13B 0.9800 . ?
C13 H13C 0.9800 . ?
C15 H15 0.9500 . ?
C16 C17 1.505(3) . ?
C16 H16A 0.9900 . ?
C16 H16B 0.9900 . ?
C17 C18 1.373(3) . ?
C17 C22 1.382(3) . ?
C18 C19 1.392(4) . ?
C18 H18 0.9500 . ?
C19 C20 1.384(4) . ?
C19 H19 0.9500 . ?
C20 C21 1.357(4) . ?
C20 H20 0.9500 . ?
C21 C22 1.385(4) . ?
C21 H21 0.9500 . ?
C22 H22 0.9500 . ?
C23 C24 1.529(3) . ?
C23 H23A 0.9900 . ?
C23 H23B 0.9900 . ?
C24 C25 1.504(3) . ?
C24 H24A 0.9900 . ?
C24 H24B 0.9900 . ?
C25 C26 1.533(3) . ?
C25 H25A 0.9900 . ?
C25 H25B 0.9900 . ?
C26 H26A 0.9800 . ?
C26 H26B 0.9800 . ?
C26 H26C 0.9800 . ?

loop_
_geom_hbond_atom_site_label_D
_geom_hbond_atom_site_label_H
_geom_hbond_atom_site_label_A
_geom_hbond_distance_DH
_geom_hbond_distance_HA
_geom_hbond_distance_DA
_geom_hbond_angle_DHA
_geom_hbond_site_symmetry_A
_geom_hbond_publ_flag
C16 H16B Br2 0.99 2.83 3.741(2) 153.2 4_566 yes
C3 H3A Br1 0.99 2.89 3.640(2) 133.1 4_566 yes
C3 H3A Br2 0.99 3.04 3.936(2) 150.9 4_566 yes

loop_
_geom_torsion_atom_site_label_1
_geom_torsion_atom_site_label_2
_geom_torsion_atom_site_label_3
_geom_torsion_atom_site_label_4
_geom_torsion
_geom_torsion_site_symmetry_1
_geom_torsion_site_symmetry_2
_geom_torsion_site_symmetry_3
_geom_torsion_site_symmetry_4
_geom_torsion_publ_flag
C1 N1 N2 C2 0.7(2) . . . . ?
C10 N1 N2 C2 176.70(18) . . . . ?
C14 N4 N5 C15 0.5(2) . . . . ?
C23 N4 N5 C15 -173.31(19) . . . . ?
N2 N1 C1 N3 0.0(2) . . . . ?
C10 N1 C1 N3 -175.52(18) . . . . ?
N2 N1 C1 Pd1 -178.40(13) . . . . ?
C10 N1 C1 Pd1 6.0(3) . . . . ?
C2 N3 C1 N1 -0.7(2) . . . . ?
C3 N3 C1 N1 178.41(18) . . . . ?
C2 N3 C1 Pd1 177.70(15) . . . . ?
C3 N3 C1 Pd1 -3.2(3) . . . . ?
N1 N2 C2 N3 -1.1(2) . . . . ?
C1 N3 C2 N2 1.2(2) . . . . ?
C3 N3 C2 N2 -177.91(18) . . . . ?
C1 N3 C3 C4 -130.5(2) . . . . ?
C2 N3 C3 C4 48.4(3) . . . . ?
N3 C3 C4 C9 28.9(3) . . . . ?
N3 C3 C4 C5 -154.18(18) . . . . ?
C9 C4 C5 C6 0.6(3) . . . . ?
C3 C4 C5 C6 -176.49(19) . . . . ?
C4 C5 C6 C7 -0.8(3) . . . . ?
C5 C6 C7 C8 -0.4(3) . . . . ?
C6 C7 C8 C9 1.8(3) . . . . ?
C5 C4 C9 C8 0.9(3) . . . . ?
C3 C4 C9 C8 177.82(19) . . . . ?
C7 C8 C9 C4 -2.1(3) . . . . ?
C1 N1 C10 C11 106.8(2) . . . . ?
N2 N1 C10 C11 -68.6(2) . . . . ?
N1 C10 C11 C12 175.39(19) . . . . ?
C10 C11 C12 C13 172.7(2) . . . . ?
N5 N4 C14 N6 -0.9(2) . . . . ?
C23 N4 C14 N6 172.17(19) . . . . ?
N5 N4 C14 Pd1 173.92(15) . . . . ?
C23 N4 C14 Pd1 -13.0(3) . . . . ?
C15 N6 C14 N4 0.9(2) . . . . ?
C16 N6 C14 N4 -169.37(19) . . . . ?
C15 N6 C14 Pd1 -174.03(15) . . . . ?
C16 N6 C14 Pd1 15.7(3) . . . . ?
N4 N5 C15 N6 0.2(3) . . . . ?
C14 N6 C15 N5 -0.7(3) . . . . ?
C16 N6 C15 N5 169.8(2) . . . . ?
C14 N6 C16 C17 124.2(2) . . . . ?
C15 N6 C16 C17 -44.4(3) . . . . ?
N6 C16 C17 C18 108.5(2) . . . . ?
N6 C16 C17 C22 -69.3(3) . . . . ?
C22 C17 C18 C19 -0.1(4) . . . . ?
C16 C17 C18 C19 -177.9(2) . . . . ?
C17 C18 C19 C20 1.1(4) . . . . ?
C18 C19 C20 C21 -1.3(4) . . . . ?
C19 C20 C21 C22 0.5(4) . . . . ?
C18 C17 C22 C21 -0.6(4) . . . . ?
C16 C17 C22 C21 177.1(2) . . . . ?
C20 C21 C22 C17 0.5(4) . . . . ?
C14 N4 C23 C24 -125.1(2) . . . . ?
N5 N4 C23 C24 47.7(3) . . . . ?
N4 C23 C24 C25 63.1(3) . . . . ?
C23 C24 C25 C26 -174.4(2) . . . . ?
